data_4086511
loop_
_publ_author_name
'Kim, Jee Eon'
'Zabula, Alexander V.'
'Carroll, Patrick J.'
'Schelter, Eric J.'

_publ_section_title
;
 1,2-Addition or Enolization? Variable Reactivity of a Cerium Acetylide
 Complex toward Carbonyl Compounds
;
_journal_issue 12
_journal_name_full Organometallics
_journal_page_first 2086
_journal_paper_doi 10.1021/acs.organomet.6b00290
_journal_volume 35
_journal_year 2016
_chemical_formula_sum 'C57 H78 Ce N6 Na O4'
_chemical_formula_weight 1074.36
_space_group_IT_number 2
_symmetry_cell_setting triclinic
_symmetry_Int_Tables_number 2
_symmetry_space_group_name_Hall '-P 1'
_symmetry_space_group_name_H-M 'P -1'
_atom_sites_solution_hydrogens geom
_atom_sites_solution_primary direct
_audit_creation_method SHELXL-97
_cell_angle_alpha 82.259(4)
_cell_angle_beta 71.974(4)
_cell_angle_gamma 74.772(4)
_cell_formula_units_Z 2
_cell_length_a 13.5231(9)
_cell_length_b 14.9805(11)
_cell_length_c 15.6696(11)
_cell_measurement_reflns_used 9785
_cell_measurement_temperature 100
_cell_measurement_theta_max 23.54
_cell_measurement_theta_min 2.39
_cell_volume 2907.7(4)
_computing_data_collection 'Bruker APEX2'
_computing_data_reduction 'Bruker SAINT'
_computing_structure_refinement 'SHELXL-97 (Sheldrick, 2008)'
_computing_structure_solution 'SHELXS-97 (Sheldrick, 2008)'
_diffrn_ambient_temperature 100(1)
_diffrn_measured_fraction_theta_full 0.988
_diffrn_measured_fraction_theta_max 0.988
_diffrn_measurement_device 'CCD Area Detector'
_diffrn_measurement_device_type 'Bruker APEXII'
_diffrn_measurement_method 'phi and omega scans'
_diffrn_radiation_monochromator graphite
_diffrn_radiation_source 'sealed tube'
_diffrn_radiation_type MoK\a
_diffrn_radiation_wavelength 0.71073
_diffrn_reflns_av_R_equivalents 0.1233
_diffrn_reflns_av_sigmaI/netI 0.1064
_diffrn_reflns_limit_h_max 17
_diffrn_reflns_limit_h_min -17
_diffrn_reflns_limit_k_max 19
_diffrn_reflns_limit_k_min -19
_diffrn_reflns_limit_l_max 20
_diffrn_reflns_limit_l_min -20
_diffrn_reflns_number 119218
_diffrn_reflns_theta_full 27.53
_diffrn_reflns_theta_max 27.53
_diffrn_reflns_theta_min 1.63
_exptl_absorpt_coefficient_mu 0.837
_exptl_absorpt_correction_T_max 0.7456
_exptl_absorpt_correction_T_min 0.6930
_exptl_absorpt_correction_type multi-scan
_exptl_absorpt_process_details '(SADABS; Sheldrick, 2007)'
_exptl_crystal_density_diffrn 1.227
_exptl_crystal_density_method 'not measured'
_exptl_crystal_description rod
_exptl_crystal_F_000 1126
_exptl_crystal_size_max 0.24
_exptl_crystal_size_mid 0.08
_exptl_crystal_size_min 0.02
_refine_diff_density_max 1.268
_refine_diff_density_min -0.741
_refine_diff_density_rms 0.093
_refine_ls_extinction_method none
_refine_ls_goodness_of_fit_ref 0.996
_refine_ls_hydrogen_treatment constr
_refine_ls_matrix_type full
_refine_ls_number_parameters 639
_refine_ls_number_reflns 13250
_refine_ls_number_restraints 0
_refine_ls_restrained_S_all 0.996
_refine_ls_R_factor_all 0.1038
_refine_ls_R_factor_gt 0.0567
_refine_ls_shift/su_max 0.001
_refine_ls_shift/su_mean 0.000
_refine_ls_structure_factor_coef Fsqd
_refine_ls_weighting_details 'calc w=1/[\s^2^(Fo^2^)+(0.0420P)^2^+0.0000P] where P=(Fo^2^+2Fc^2^)/3'
_refine_ls_weighting_scheme calc
_refine_ls_wR_factor_gt 0.0896
_refine_ls_wR_factor_ref 0.1003
_reflns_number_gt 8985
_reflns_number_total 13250
_reflns_threshold_expression >2sigma(I)
_cod_data_source_file om6b00290_si_002.cif
_cod_data_source_block UP4572(CMPD5)
_cod_depositor_comments
;
The following automatic conversions were performed:
'_atom_site_symetry_multiplicity' tag replaced with
'_atom_site_symmetry_multiplicity' tag as specified in the
replacement file
'/usr/data/users/saulius/crontab/automatic-downloads/rss-feeds/ACS/lib/lists/replacement-tags.lst'.

Automatic conversion script
Id: cif_correct_tags 4268 2015-11-12 08:31:59Z antanas 

 Adding full bibliography for 4086509--4086512.cif.
;
_cod_original_sg_symbol_H-M 'P -1       '
_cod_database_code 4086511

loop_
_symmetry_equiv_pos_as_xyz
'x, y, z'
'-x, -y, -z'

loop_
_atom_site_label
_atom_site_type_symbol
_atom_site_fract_x
_atom_site_fract_y
_atom_site_fract_z
_atom_site_U_iso_or_equiv
_atom_site_adp_type
_atom_site_occupancy
_atom_site_symmetry_multiplicity
_atom_site_calc_flag
_atom_site_refinement_flags
Ce1 Ce 0.446430(17) 0.312804(17) 0.243017(15) 0.02720(8) Uani 1 1 d .
Na1 Na 0.19736(11) 0.30837(10) 0.23619(10) 0.0346(4) Uani 1 1 d .
O1 O 0.37755(19) 0.22000(17) 0.17384(16) 0.0333(6) Uani 1 1 d .
O2 O 0.30935(18) 0.41946(17) 0.19321(16) 0.0309(6) Uani 1 1 d .
O3 O 0.29426(17) 0.28525(17) 0.35506(16) 0.0299(6) Uani 1 1 d .
O4 O 0.61172(18) 0.32222(18) 0.24611(17) 0.0353(6) Uani 1 1 d .
N1 N 0.1624(3) 0.1348(2) 0.2063(3) 0.0465(9) Uani 1 1 d .
N2 N 0.5586(2) 0.3037(2) 0.0638(2) 0.0322(7) Uani 1 1 d .
N3 N 0.1265(3) 0.4072(2) 0.1068(2) 0.0412(9) Uani 1 1 d .
N4 N 0.3993(2) 0.4790(2) 0.3185(2) 0.0331(8) Uani 1 1 d .
N5 N 0.0411(2) 0.3682(2) 0.3807(2) 0.0345(8) Uani 1 1 d .
N6 N 0.4963(2) 0.1521(2) 0.3469(2) 0.0317(7) Uani 1 1 d .
C1 C 0.3896(3) 0.1844(3) 0.0970(3) 0.0294(9) Uani 1 1 d .
C2 C 0.3430(3) 0.1107(3) 0.0970(3) 0.0334(9) Uani 1 1 d .
C3 C 0.3616(3) 0.0708(3) 0.0168(3) 0.0402(10) Uani 1 1 d .
H3 H 0.3322 0.0208 0.0183 0.053 Uiso 1 1 calc R
C4 C 0.4216(3) 0.1017(3) -0.0652(3) 0.0413(10) Uani 1 1 d .
C5 C 0.4622(3) 0.1781(3) -0.0640(3) 0.0392(10) Uani 1 1 d .
H5 H 0.5013 0.2017 -0.1182 0.052 Uiso 1 1 calc R
C6 C 0.4469(3) 0.2202(3) 0.0139(3) 0.0315(9) Uani 1 1 d .
C7 C 0.2734(3) 0.0769(3) 0.1832(3) 0.0404(10) Uani 1 1 d .
H7a H 0.2718 0.0135 0.1781 0.054 Uiso 1 1 calc R
H7b H 0.3041 0.0771 0.2315 0.054 Uiso 1 1 calc R
C8 C 0.1088(3) 0.1222(3) 0.1424(4) 0.0624(14) Uani 1 1 d .
H8a H 0.1034 0.0590 0.1474 0.094 Uiso 1 1 calc R
H8b H 0.1493 0.1370 0.0824 0.094 Uiso 1 1 calc R
H8c H 0.0384 0.1624 0.1554 0.094 Uiso 1 1 calc R
C9 C 0.1054(4) 0.1012(3) 0.2956(3) 0.0645(14) Uani 1 1 d .
H9a H 0.1099 0.0362 0.2952 0.097 Uiso 1 1 calc R
H9b H 0.0316 0.1343 0.3106 0.097 Uiso 1 1 calc R
H9c H 0.1372 0.1110 0.3394 0.097 Uiso 1 1 calc R
C10 C 0.4414(4) 0.0547(3) -0.1496(3) 0.0563(13) Uani 1 1 d .
H10a H 0.4719 -0.0102 -0.1412 0.085 Uiso 1 1 calc R
H10b H 0.4901 0.0814 -0.1983 0.085 Uiso 1 1 calc R
H10c H 0.3750 0.0628 -0.1633 0.085 Uiso 1 1 calc R
C11 C 0.4857(3) 0.3066(3) 0.0084(2) 0.0323(9) Uani 1 1 d .
H11a H 0.5226 0.3199 -0.0540 0.043 Uiso 1 1 calc R
H11b H 0.4239 0.3577 0.0264 0.043 Uiso 1 1 calc R
C12 C 0.6520(3) 0.2243(3) 0.0416(3) 0.0469(11) Uani 1 1 d .
H12a H 0.6922 0.2317 -0.0202 0.070 Uiso 1 1 calc R
H12b H 0.6279 0.1679 0.0508 0.070 Uiso 1 1 calc R
H12c H 0.6965 0.2216 0.0796 0.070 Uiso 1 1 calc R
C13 C 0.5950(3) 0.3897(3) 0.0442(3) 0.0440(11) Uani 1 1 d .
H13a H 0.6422 0.3891 0.0792 0.066 Uiso 1 1 calc R
H13b H 0.5344 0.4414 0.0590 0.066 Uiso 1 1 calc R
H13c H 0.6323 0.3952 -0.0186 0.066 Uiso 1 1 calc R
C14 C 0.2458(3) 0.5046(3) 0.2007(3) 0.0333(9) Uani 1 1 d .
C15 C 0.1862(3) 0.5396(3) 0.1386(3) 0.0357(10) Uani 1 1 d .
C16 C 0.1238(3) 0.6303(3) 0.1446(3) 0.0472(12) Uani 1 1 d .
H16 H 0.0858 0.6534 0.1029 0.063 Uiso 1 1 calc R
C17 C 0.1162(3) 0.6868(3) 0.2097(3) 0.0502(12) Uani 1 1 d .
C18 C 0.1714(3) 0.6505(3) 0.2716(3) 0.0451(11) Uani 1 1 d .
H18 H 0.1664 0.6876 0.3165 0.060 Uiso 1 1 calc R
C19 C 0.2344(3) 0.5607(3) 0.2699(3) 0.0338(9) Uani 1 1 d .
C20 C 0.1883(3) 0.4785(3) 0.0694(3) 0.0422(11) Uani 1 1 d .
H20a H 0.1597 0.5167 0.0234 0.056 Uiso 1 1 calc R
H20b H 0.2620 0.4481 0.0408 0.056 Uiso 1 1 calc R
C21 C 0.0116(3) 0.4509(3) 0.1353(3) 0.0519(12) Uani 1 1 d .
H21a H -0.0108 0.4805 0.0839 0.078 Uiso 1 1 calc R
H21b H -0.0018 0.4962 0.1779 0.078 Uiso 1 1 calc R
H21c H -0.0276 0.4045 0.1627 0.078 Uiso 1 1 calc R
C22 C 0.1465(4) 0.3432(3) 0.0377(3) 0.0562(13) Uani 1 1 d .
H22a H 0.1033 0.2988 0.0606 0.084 Uiso 1 1 calc R
H22b H 0.2207 0.3115 0.0212 0.084 Uiso 1 1 calc R
H22c H 0.1287 0.3771 -0.0141 0.084 Uiso 1 1 calc R
C23 C 0.0493(4) 0.7864(3) 0.2137(4) 0.0787(17) Uani 1 1 d .
H23a H -0.0093 0.7924 0.2678 0.118 Uiso 1 1 calc R
H23b H 0.0220 0.8019 0.1625 0.118 Uiso 1 1 calc R
H23c H 0.0930 0.8277 0.2133 0.118 Uiso 1 1 calc R
C24 C 0.2829(3) 0.5211(3) 0.3456(3) 0.0366(10) Uani 1 1 d .
H24a H 0.2693 0.5702 0.3852 0.049 Uiso 1 1 calc R
H24b H 0.2463 0.4744 0.3800 0.049 Uiso 1 1 calc R
C25 C 0.4561(3) 0.5449(3) 0.2572(3) 0.0443(11) Uani 1 1 d .
H25a H 0.4382 0.6022 0.2856 0.066 Uiso 1 1 calc R
H25b H 0.4351 0.5560 0.2028 0.066 Uiso 1 1 calc R
H25c H 0.5318 0.5194 0.2432 0.066 Uiso 1 1 calc R
C26 C 0.4341(3) 0.4570(3) 0.4004(3) 0.0445(11) Uani 1 1 d .
H26a H 0.5098 0.4308 0.3846 0.067 Uiso 1 1 calc R
H26b H 0.3972 0.4133 0.4390 0.067 Uiso 1 1 calc R
H26c H 0.4180 0.5126 0.4311 0.067 Uiso 1 1 calc R
C27 C 0.2516(3) 0.2206(3) 0.4092(2) 0.0303(9) Uani 1 1 d .
C28 C 0.1445(3) 0.2445(3) 0.4650(2) 0.0340(9) Uani 1 1 d .
C29 C 0.1008(3) 0.1780(3) 0.5239(3) 0.0440(11) Uani 1 1 d .
H29 H 0.0308 0.1950 0.5604 0.058 Uiso 1 1 calc R
C30 C 0.1575(3) 0.0870(3) 0.5304(3) 0.0488(12) Uani 1 1 d .
C31 C 0.2612(3) 0.0638(3) 0.4750(3) 0.0429(11) Uani 1 1 d .
H31 H 0.3005 0.0030 0.4783 0.057 Uiso 1 1 calc R
C32 C 0.3093(3) 0.1275(3) 0.4146(3) 0.0336(9) Uani 1 1 d .
C33 C 0.0827(3) 0.3431(3) 0.4601(2) 0.0347(9) Uani 1 1 d .
H33a H 0.0230 0.3540 0.5142 0.046 Uiso 1 1 calc R
H33b H 0.1286 0.3837 0.4588 0.046 Uiso 1 1 calc R
C34 C -0.0471(3) 0.3238(3) 0.3924(3) 0.0437(11) Uani 1 1 d .
H34a H -0.1049 0.3472 0.4436 0.066 Uiso 1 1 calc R
H34b H -0.0228 0.2580 0.4016 0.066 Uiso 1 1 calc R
H34c H -0.0714 0.3371 0.3396 0.066 Uiso 1 1 calc R
C35 C -0.0013(3) 0.4687(3) 0.3754(3) 0.0421(10) Uani 1 1 d .
H35a H -0.0312 0.4856 0.3257 0.063 Uiso 1 1 calc R
H35b H 0.0554 0.4993 0.3668 0.063 Uiso 1 1 calc R
H35c H -0.0560 0.4870 0.4301 0.063 Uiso 1 1 calc R
C36 C 0.1073(4) 0.0153(4) 0.5958(4) 0.0746(17) Uani 1 1 d .
H36a H 0.0830 0.0365 0.6556 0.112 Uiso 1 1 calc R
H36b H 0.1595 -0.0425 0.5936 0.112 Uiso 1 1 calc R
H36c H 0.0477 0.0069 0.5794 0.112 Uiso 1 1 calc R
C37 C 0.4202(3) 0.0944(3) 0.3542(3) 0.0346(9) Uani 1 1 d .
H37a H 0.4495 0.0323 0.3758 0.046 Uiso 1 1 calc R
H37b H 0.4153 0.0901 0.2945 0.046 Uiso 1 1 calc R
C38 C 0.4962(3) 0.1701(3) 0.4366(3) 0.0431(11) Uani 1 1 d .
H38a H 0.5149 0.1123 0.4693 0.065 Uiso 1 1 calc R
H38b H 0.4262 0.2037 0.4683 0.065 Uiso 1 1 calc R
H38c H 0.5474 0.2060 0.4310 0.065 Uiso 1 1 calc R
C39 C 0.6036(3) 0.1021(3) 0.2986(3) 0.0412(10) Uani 1 1 d .
H39a H 0.6545 0.1369 0.2971 0.062 Uiso 1 1 calc R
H39b H 0.6055 0.0942 0.2383 0.062 Uiso 1 1 calc R
H39c H 0.6211 0.0425 0.3288 0.062 Uiso 1 1 calc R
C40 C 0.7082(3) 0.3280(3) 0.2612(3) 0.0372(10) Uani 1 1 d .
C41 C 0.7078(3) 0.2944(3) 0.3545(3) 0.0456(11) Uani 1 1 d .
C42 C 0.7074(4) 0.2672(3) 0.4281(3) 0.0515(12) Uani 1 1 d .
C43 C 0.6955(4) 0.2343(3) 0.5211(3) 0.0461(11) Uani 1 1 d .
C44 C 0.5969(4) 0.2492(3) 0.5840(3) 0.0524(12) Uani 1 1 d .
H44 H 0.5372 0.2824 0.5664 0.070 Uiso 1 1 calc R
C45 C 0.5838(4) 0.2165(3) 0.6720(3) 0.0599(13) Uani 1 1 d .
H45 H 0.5161 0.2269 0.7132 0.080 Uiso 1 1 calc R
C46 C 0.6721(5) 0.1681(3) 0.6986(3) 0.0634(14) Uani 1 1 d .
H46 H 0.6640 0.1460 0.7582 0.084 Uiso 1 1 calc R
C47 C 0.7718(5) 0.1525(3) 0.6377(3) 0.0620(14) Uani 1 1 d .
H47 H 0.8311 0.1205 0.6564 0.082 Uiso 1 1 calc R
C48 C 0.7846(4) 0.1837(3) 0.5492(3) 0.0548(12) Uani 1 1 d .
H48 H 0.8521 0.1714 0.5080 0.073 Uiso 1 1 calc R
C49 C 0.7185(3) 0.4287(3) 0.2457(3) 0.0441(11) Uani 1 1 d .
H49 H 0.7216 0.4548 0.1879 0.059 Uiso 1 1 calc R
C50 C 0.7237(3) 0.4841(3) 0.3026(3) 0.0467(11) Uani 1 1 d .
H50 H 0.7225 0.4572 0.3599 0.062 Uiso 1 1 calc R
C51 C 0.7310(3) 0.5817(3) 0.2894(3) 0.0375(10) Uani 1 1 d .
C52 C 0.7255(3) 0.6344(3) 0.2114(3) 0.0474(11) Uani 1 1 d .
H52 H 0.7158 0.6086 0.1647 0.063 Uiso 1 1 calc R
C53 C 0.7343(4) 0.7254(3) 0.2015(3) 0.0565(13) Uani 1 1 d .
H53 H 0.7315 0.7599 0.1480 0.075 Uiso 1 1 calc R
C54 C 0.7473(4) 0.7658(3) 0.2712(4) 0.0589(13) Uani 1 1 d .
H54 H 0.7528 0.8271 0.2649 0.078 Uiso 1 1 calc R
C55 C 0.7519(3) 0.7134(3) 0.3490(3) 0.0528(12) Uani 1 1 d .
H55 H 0.7609 0.7394 0.3959 0.070 Uiso 1 1 calc R
C56 C 0.7435(3) 0.6234(3) 0.3588(3) 0.0450(11) Uani 1 1 d .
H56 H 0.7460 0.5893 0.4126 0.060 Uiso 1 1 calc R
C57 C 0.8044(3) 0.2701(3) 0.1973(3) 0.0494(12) Uani 1 1 d .
H57a H 0.7943 0.2087 0.1992 0.074 Uiso 1 1 calc R
H57b H 0.8673 0.2670 0.2147 0.074 Uiso 1 1 calc R
H57c H 0.8126 0.2977 0.1373 0.074 Uiso 1 1 calc R

loop_
_atom_site_aniso_label
_atom_site_aniso_U_11
_atom_site_aniso_U_22
_atom_site_aniso_U_33
_atom_site_aniso_U_23
_atom_site_aniso_U_13
_atom_site_aniso_U_12
Ce1 0.01833(10) 0.03612(14) 0.02664(12) 0.00169(9) -0.00412(8) -0.01003(8)
Na1 0.0246(8) 0.0447(10) 0.0349(9) 0.0001(7) -0.0078(7) -0.0110(7)
O1 0.0299(14) 0.0403(16) 0.0300(15) -0.0036(12) -0.0041(12) -0.0131(12)
O2 0.0226(13) 0.0363(16) 0.0328(15) -0.0007(12) -0.0072(11) -0.0068(12)
O3 0.0197(12) 0.0362(15) 0.0309(14) 0.0024(12) -0.0017(11) -0.0105(11)
O4 0.0190(13) 0.0474(17) 0.0414(16) 0.0039(13) -0.0091(12) -0.0135(12)
N1 0.0312(19) 0.043(2) 0.066(3) -0.0060(19) -0.0094(19) -0.0144(17)
N2 0.0236(16) 0.037(2) 0.0340(19) 0.0025(15) -0.0054(14) -0.0099(14)
N3 0.0347(19) 0.052(2) 0.038(2) 0.0063(18) -0.0145(17) -0.0112(17)
N4 0.0283(17) 0.042(2) 0.0324(18) 0.0025(15) -0.0079(15) -0.0176(15)
N5 0.0229(16) 0.042(2) 0.037(2) -0.0019(16) -0.0072(15) -0.0069(15)
N6 0.0183(15) 0.044(2) 0.0334(19) -0.0052(15) -0.0059(14) -0.0084(14)
C1 0.0240(19) 0.030(2) 0.032(2) -0.0042(18) -0.0089(17) 0.0006(17)
C2 0.027(2) 0.031(2) 0.044(3) 0.0002(19) -0.0186(19) -0.0027(18)
C3 0.035(2) 0.034(2) 0.057(3) -0.009(2) -0.023(2) -0.0023(19)
C4 0.041(2) 0.043(3) 0.039(3) -0.010(2) -0.016(2) 0.002(2)
C5 0.033(2) 0.041(3) 0.038(3) -0.002(2) -0.0126(19) 0.003(2)
C6 0.0246(19) 0.034(2) 0.031(2) -0.0026(18) -0.0094(17) 0.0027(17)
C7 0.035(2) 0.036(2) 0.055(3) 0.000(2) -0.016(2) -0.0134(19)
C8 0.036(2) 0.063(3) 0.098(4) -0.016(3) -0.028(3) -0.012(2)
C9 0.052(3) 0.053(3) 0.080(4) -0.006(3) 0.003(3) -0.024(2)
C10 0.067(3) 0.054(3) 0.053(3) -0.017(2) -0.026(3) -0.004(2)
C11 0.031(2) 0.037(2) 0.025(2) -0.0007(17) -0.0053(17) -0.0053(18)
C12 0.026(2) 0.053(3) 0.052(3) -0.007(2) -0.002(2) -0.002(2)
C13 0.042(2) 0.055(3) 0.035(2) 0.010(2) -0.004(2) -0.025(2)
C14 0.0187(19) 0.042(3) 0.035(2) 0.006(2) -0.0011(17) -0.0110(18)
C15 0.0233(19) 0.043(3) 0.032(2) 0.0108(19) -0.0002(17) -0.0081(18)
C16 0.029(2) 0.058(3) 0.047(3) 0.018(2) -0.012(2) -0.007(2)
C17 0.039(3) 0.041(3) 0.060(3) 0.006(2) -0.009(2) -0.001(2)
C18 0.034(2) 0.036(3) 0.060(3) -0.003(2) -0.005(2) -0.009(2)
C19 0.024(2) 0.037(2) 0.038(2) -0.0007(19) -0.0031(18) -0.0098(18)
C20 0.027(2) 0.060(3) 0.030(2) 0.010(2) -0.0084(18) -0.002(2)
C21 0.035(2) 0.074(3) 0.048(3) 0.007(2) -0.017(2) -0.015(2)
C22 0.053(3) 0.063(3) 0.056(3) -0.002(3) -0.027(3) -0.008(2)
C23 0.075(4) 0.055(3) 0.092(4) 0.004(3) -0.029(3) 0.011(3)
C24 0.028(2) 0.038(2) 0.043(3) -0.012(2) -0.0014(19) -0.0109(18)
C25 0.035(2) 0.045(3) 0.056(3) 0.002(2) -0.010(2) -0.020(2)
C26 0.041(2) 0.059(3) 0.039(3) -0.004(2) -0.015(2) -0.015(2)
C27 0.0236(19) 0.041(2) 0.029(2) 0.0038(18) -0.0049(17) -0.0170(18)
C28 0.031(2) 0.044(3) 0.030(2) -0.0018(19) -0.0054(18) -0.0168(19)
C29 0.026(2) 0.054(3) 0.045(3) 0.004(2) 0.0022(19) -0.017(2)
C30 0.034(2) 0.053(3) 0.052(3) 0.011(2) -0.001(2) -0.016(2)
C31 0.037(2) 0.041(3) 0.046(3) 0.012(2) -0.008(2) -0.012(2)
C32 0.025(2) 0.036(2) 0.039(2) 0.0048(19) -0.0056(18) -0.0130(18)
C33 0.0218(19) 0.045(3) 0.031(2) -0.0041(19) 0.0055(17) -0.0133(18)
C34 0.027(2) 0.051(3) 0.052(3) -0.008(2) -0.006(2) -0.012(2)
C35 0.028(2) 0.044(3) 0.047(3) 0.000(2) -0.0054(19) -0.0041(19)
C36 0.054(3) 0.067(4) 0.081(4) 0.023(3) 0.006(3) -0.021(3)
C37 0.031(2) 0.033(2) 0.038(2) 0.0004(18) -0.0089(18) -0.0063(18)
C38 0.032(2) 0.060(3) 0.037(3) -0.001(2) -0.0098(19) -0.012(2)
C39 0.030(2) 0.045(3) 0.043(3) -0.002(2) -0.010(2) -0.002(2)
C40 0.027(2) 0.045(3) 0.044(3) 0.001(2) -0.0137(19) -0.0134(19)
C41 0.038(2) 0.052(3) 0.056(3) 0.007(2) -0.023(2) -0.020(2)
C42 0.048(3) 0.058(3) 0.058(3) 0.006(3) -0.017(3) -0.031(2)
C43 0.056(3) 0.046(3) 0.051(3) 0.007(2) -0.024(3) -0.029(2)
C44 0.071(3) 0.045(3) 0.042(3) -0.006(2) -0.016(3) -0.015(2)
C45 0.076(4) 0.055(3) 0.039(3) -0.014(2) -0.005(3) -0.007(3)
C46 0.085(4) 0.053(3) 0.047(3) -0.005(3) -0.022(3) -0.002(3)
C47 0.083(4) 0.052(3) 0.055(3) 0.008(3) -0.032(3) -0.013(3)
C48 0.061(3) 0.050(3) 0.061(3) 0.009(2) -0.023(3) -0.027(2)
C49 0.025(2) 0.061(3) 0.048(3) 0.004(2) -0.012(2) -0.016(2)
C50 0.027(2) 0.066(3) 0.048(3) -0.006(2) -0.011(2) -0.011(2)
C51 0.023(2) 0.042(3) 0.047(3) -0.005(2) -0.0091(19) -0.0082(18)
C52 0.051(3) 0.051(3) 0.044(3) -0.004(2) -0.021(2) -0.011(2)
C53 0.066(3) 0.054(3) 0.053(3) 0.000(3) -0.026(3) -0.012(3)
C54 0.058(3) 0.051(3) 0.073(4) -0.007(3) -0.029(3) -0.008(2)
C55 0.047(3) 0.061(3) 0.056(3) -0.018(3) -0.020(2) -0.010(2)
C56 0.036(2) 0.061(3) 0.041(3) -0.009(2) -0.016(2) -0.009(2)
C57 0.026(2) 0.064(3) 0.056(3) -0.008(2) -0.011(2) -0.008(2)

loop_
_atom_type_symbol
_atom_type_description
_atom_type_scat_dispersion_real
_atom_type_scat_dispersion_imag
_atom_type_scat_source
C C 0.0033 0.0016 'International Tables Vol C Tables 4.2.6.8 and 6.1.1.4'
H H 0.0000 0.0000 'International Tables Vol C Tables 4.2.6.8 and 6.1.1.4'
N N 0.0061 0.0033 'International Tables Vol C Tables 4.2.6.8 and 6.1.1.4'
O O 0.0106 0.0060 'International Tables Vol C Tables 4.2.6.8 and 6.1.1.4'
Na Na 0.0362 0.0249 'International Tables Vol C Tables 4.2.6.8 and 6.1.1.4'
Ce Ce -0.2486 2.6331 'International Tables Vol C Tables 4.2.6.8 and 6.1.1.4'

loop_
_geom_angle_atom_site_label_1
_geom_angle_atom_site_label_2
_geom_angle_atom_site_label_3
_geom_angle
O4 Ce1 O3 133.15(9)
O4 Ce1 O2 132.41(9)
O3 Ce1 O2 79.27(8)
O4 Ce1 O1 136.66(9)
O3 Ce1 O1 75.98(8)
O2 Ce1 O1 75.67(8)
O4 Ce1 N4 78.32(9)
O3 Ce1 N4 85.48(8)
O2 Ce1 N4 69.92(9)
O1 Ce1 N4 143.35(8)
O4 Ce1 N2 78.68(9)
O3 Ce1 N2 146.03(9)
O2 Ce1 N2 85.42(8)
O1 Ce1 N2 70.90(8)
N4 Ce1 N2 117.40(9)
O4 Ce1 N6 80.86(8)
O3 Ce1 N6 68.68(8)
O2 Ce1 N6 145.53(8)
O1 Ce1 N6 84.35(9)
N4 Ce1 N6 118.07(9)
N2 Ce1 N6 114.38(9)
O1 Na1 O2 73.98(9)
O1 Na1 O3 72.11(9)
O2 Na1 O3 74.56(9)
O1 Na1 N3 109.44(11)
O2 Na1 N3 79.07(10)
O3 Na1 N3 152.01(11)
O1 Na1 N5 148.08(11)
O2 Na1 N5 106.96(10)
O3 Na1 N5 77.41(9)
N3 Na1 N5 101.88(11)
O1 Na1 N1 77.86(10)
O2 Na1 N1 148.24(11)
O3 Na1 N1 110.33(10)
N3 Na1 N1 97.02(12)
N5 Na1 N1 104.69(11)
C1 O1 Ce1 143.9(2)
C1 O1 Na1 112.2(2)
Ce1 O1 Na1 90.95(9)
C14 O2 Ce1 145.1(2)
C14 O2 Na1 108.3(2)
Ce1 O2 Na1 90.97(9)
C27 O3 Ce1 144.5(2)
C27 O3 Na1 100.45(19)
Ce1 O3 Na1 89.02(8)
C40 O4 Ce1 172.1(2)
C8 N1 C9 107.8(3)
C8 N1 C7 109.7(3)
C9 N1 C7 107.5(3)
C8 N1 Na1 125.3(3)
C9 N1 Na1 104.5(3)
C7 N1 Na1 101.0(2)
C13 N2 C12 109.4(3)
C13 N2 C11 108.2(3)
C12 N2 C11 110.4(3)
C13 N2 Ce1 102.6(2)
C12 N2 Ce1 115.2(2)
C11 N2 Ce1 110.6(2)
C22 N3 C21 108.8(3)
C22 N3 C20 109.2(3)
C21 N3 C20 110.0(3)
C22 N3 Na1 106.1(2)
C21 N3 Na1 113.5(2)
C20 N3 Na1 109.1(2)
C26 N4 C25 110.7(3)
C26 N4 C24 107.7(3)
C25 N4 C24 109.5(3)
C26 N4 Ce1 105.3(2)
C25 N4 Ce1 111.4(2)
C24 N4 Ce1 112.1(2)
C34 N5 C35 108.0(3)
C34 N5 C33 109.4(3)
C35 N5 C33 108.5(3)
C34 N5 Na1 109.5(2)
C35 N5 Na1 112.8(2)
C33 N5 Na1 108.6(2)
C39 N6 C38 109.1(3)
C39 N6 C37 108.6(3)
C38 N6 C37 110.2(3)
C39 N6 Ce1 106.5(2)
C38 N6 Ce1 112.9(2)
C37 N6 Ce1 109.3(2)
O1 C1 C2 120.2(3)
O1 C1 C6 121.4(3)
C2 C1 C6 118.5(3)
C3 C2 C1 119.4(4)
C3 C2 C7 120.9(4)
C1 C2 C7 119.6(4)
C4 C3 C2 123.3(4)
C3 C4 C5 116.1(4)
C3 C4 C10 121.2(4)
C5 C4 C10 122.7(4)
C6 C5 C4 123.1(4)
C5 C6 C1 119.4(4)
C5 C6 C11 119.7(3)
C1 C6 C11 120.8(3)
N1 C7 C2 112.4(3)
N2 C11 C6 116.0(3)
O2 C14 C19 122.0(3)
O2 C14 C15 119.5(4)
C19 C14 C15 118.4(4)
C16 C15 C14 119.0(4)
C16 C15 C20 121.1(4)
C14 C15 C20 119.9(4)
C17 C16 C15 122.7(4)
C18 C17 C16 117.6(4)
C18 C17 C23 120.8(5)
C16 C17 C23 121.7(4)
C17 C18 C19 122.8(4)
C18 C19 C14 119.4(4)
C18 C19 C24 120.2(4)
C14 C19 C24 120.2(3)
N3 C20 C15 113.4(3)
N4 C24 C19 115.8(3)
O3 C27 C32 122.4(3)
O3 C27 C28 119.8(3)
C32 C27 C28 117.8(3)
C29 C28 C27 120.0(4)
C29 C28 C33 121.7(3)
C27 C28 C33 118.3(3)
C30 C29 C28 122.4(4)
C31 C30 C29 117.4(4)
C31 C30 C36 121.4(4)
C29 C30 C36 121.2(4)
C30 C31 C32 122.8(4)
C31 C32 C27 119.6(3)
C31 C32 C37 118.6(3)
C27 C32 C37 121.7(3)
N5 C33 C28 114.0(3)
N6 C37 C32 116.0(3)
O4 C40 C41 109.8(3)
O4 C40 C57 111.0(3)
C41 C40 C57 108.7(3)
O4 C40 C49 109.7(3)
C41 C40 C49 109.5(3)
C57 C40 C49 108.1(3)
C42 C41 C40 179.4(5)
C41 C42 C43 174.3(5)
C44 C43 C48 118.0(4)
C44 C43 C42 121.2(4)
C48 C43 C42 120.8(4)
C45 C44 C43 122.0(5)
C44 C45 C46 119.3(5)
C47 C46 C45 120.3(5)
C46 C47 C48 120.4(5)
C47 C48 C43 120.0(5)
C50 C49 C40 129.5(4)
C49 C50 C51 130.1(4)
C52 C51 C56 118.0(4)
C52 C51 C50 122.8(4)
C56 C51 C50 119.2(4)
C51 C52 C53 120.8(4)
C52 C53 C54 120.5(4)
C55 C54 C53 118.6(5)
C56 C55 C54 121.0(4)
C55 C56 C51 121.1(4)

loop_
_geom_bond_atom_site_label_1
_geom_bond_atom_site_label_2
_geom_bond_distance
Ce1 O4 2.292(2)
Ce1 O3 2.346(2)
Ce1 O2 2.367(2)
Ce1 O1 2.385(2)
Ce1 N4 2.738(3)
Ce1 N2 2.750(3)
Ce1 N6 2.769(3)
Na1 O1 2.414(3)
Na1 O2 2.431(3)
Na1 O3 2.531(3)
Na1 N3 2.621(3)
Na1 N5 2.644(3)
Na1 N1 2.883(4)
O1 C1 1.329(4)
O2 C14 1.335(4)
O3 C27 1.326(4)
O4 C40 1.422(4)
N1 C8 1.462(5)
N1 C9 1.467(6)
N1 C7 1.483(5)
N2 C13 1.459(5)
N2 C12 1.477(5)
N2 C11 1.492(4)
N3 C22 1.457(5)
N3 C21 1.469(5)
N3 C20 1.477(5)
N4 C26 1.469(5)
N4 C25 1.474(5)
N4 C24 1.482(4)
N5 C34 1.464(5)
N5 C35 1.465(5)
N5 C33 1.484(5)
N6 C39 1.463(4)
N6 C38 1.467(5)
N6 C37 1.478(5)
C1 C2 1.409(5)
C1 C6 1.410(5)
C2 C3 1.387(5)
C2 C7 1.499(5)
C3 C4 1.385(6)
C4 C5 1.397(6)
C4 C10 1.499(6)
C5 C6 1.384(5)
C6 C11 1.503(5)
C14 C19 1.407(5)
C14 C15 1.414(5)
C15 C16 1.396(6)
C15 C20 1.500(6)
C16 C17 1.376(6)
C17 C18 1.373(6)
C17 C23 1.527(6)
C18 C19 1.389(5)
C19 C24 1.509(5)
C27 C32 1.414(5)
C27 C28 1.421(5)
C28 C29 1.386(5)
C28 C33 1.499(5)
C29 C30 1.385(6)
C30 C31 1.384(5)
C30 C36 1.522(6)
C31 C32 1.389(5)
C32 C37 1.499(5)
C40 C41 1.480(6)
C40 C57 1.510(5)
C40 C49 1.531(6)
C41 C42 1.169(6)
C42 C43 1.447(7)
C43 C44 1.374(6)
C43 C48 1.407(6)
C44 C45 1.373(6)
C45 C46 1.377(7)
C46 C47 1.372(7)
C47 C48 1.375(6)
C49 C50 1.326(6)
C50 C51 1.474(6)
C51 C52 1.374(6)
C51 C56 1.398(6)
C52 C53 1.383(6)
C53 C54 1.393(6)
C54 C55 1.368(6)
C55 C56 1.367(6)

loop_
_platon_squeeze_void_nr
_platon_squeeze_void_average_x
_platon_squeeze_void_average_y
_platon_squeeze_void_average_z
_platon_squeeze_void_volume
_platon_squeeze_void_count_electrons
_platon_squeeze_void_content
1 0.000 0.000 0.000 224 49 ' '
